data_7120684
loop_
_publ_author_name
'Nikolayenko, Varvara I.'
'Heyns, Anneli'
'Barbour, Len'

_publ_section_title
;
 Threading the needle: guest transport in a versatile 0D porous molecular
 crystal
;
_journal_name_full 'Chem. Commun.'
_journal_paper_doi 10.1039/C7CC06676G
_journal_year 2017
_chemical_formula_moiety 'C34 H40 Cl4 Cu2 N8, C S2'
_chemical_formula_sum 'C35 H40 Cl4 Cu2 N8 S2'
_chemical_formula_weight 905.77
_chemical_name_common 5
_space_group_crystal_system monoclinic
_space_group_IT_number 14
_space_group_name_Hall '-P 2ybc'
_space_group_name_H-M_alt 'P 1 21/c 1'
_symmetry_space_group_name_Hall '-P 2ybc'
_symmetry_space_group_name_H-M 'P 1 21/c 1'
_atom_sites_solution_hydrogens geom
_audit_creation_method SHELXL-2016/6
_audit_update_record
;
2017-08-18 deposited with the CCDC.
2017-09-21 downloaded from the CCDC.
;
_cell_angle_alpha 90
_cell_angle_beta 98.700(2)
_cell_angle_gamma 90
_cell_formula_units_Z 2
_cell_length_a 8.3483(11)
_cell_length_b 10.5979(14)
_cell_length_c 22.200(3)
_cell_measurement_reflns_used 3309
_cell_measurement_temperature 100(2)
_cell_measurement_theta_max 24.82
_cell_measurement_theta_min 1.86
_cell_volume 1941.5(4)
_computing_cell_refinement 'SAINT (Bruker, 2016)'
_computing_data_collection 'APEX3 (Bruker, 2016)'
_computing_data_reduction 'SAINT (Bruker, 2016)'
_computing_structure_refinement 'SHELXL-2016/6 (Sheldrick, 2016)'
_computing_structure_solution 'SHELXL-2016/6 (Sheldrick, 2016)'
_diffrn_ambient_temperature 100(2)
_diffrn_measured_fraction_theta_full 0.987
_diffrn_measured_fraction_theta_max 0.987
_diffrn_measurement_device_type 'Bruker APEX CCD area -detector'
_diffrn_measurement_method \w
_diffrn_radiation_type MoK\a
_diffrn_radiation_wavelength 0.71073
_diffrn_reflns_av_R_equivalents 0.0299
_diffrn_reflns_av_unetI/netI 0.0353
_diffrn_reflns_Laue_measured_fraction_full 0.987
_diffrn_reflns_Laue_measured_fraction_max 0.987
_diffrn_reflns_limit_h_max 9
_diffrn_reflns_limit_h_min -9
_diffrn_reflns_limit_k_max 9
_diffrn_reflns_limit_k_min -12
_diffrn_reflns_limit_l_max 23
_diffrn_reflns_limit_l_min -25
_diffrn_reflns_number 8911
_diffrn_reflns_point_group_measured_fraction_full 0.987
_diffrn_reflns_point_group_measured_fraction_max 0.987
_diffrn_reflns_theta_full 24.824
_diffrn_reflns_theta_max 24.824
_diffrn_reflns_theta_min 1.856
_diffrn_source 'fine-focus sealed tube'
_exptl_absorpt_coefficient_mu 1.516
_exptl_absorpt_correction_T_max 0.9105
_exptl_absorpt_correction_T_min 0.7934
_exptl_absorpt_correction_type numerical
_exptl_absorpt_process_details 'SADABS, 2016'
_exptl_crystal_colour Green
_exptl_crystal_density_diffrn 1.546
_exptl_crystal_description Plate
_exptl_crystal_F_000 928
_exptl_crystal_size_max 0.160
_exptl_crystal_size_mid 0.090
_exptl_crystal_size_min 0.063
_refine_diff_density_max 0.595
_refine_diff_density_min -0.590
_refine_diff_density_rms 0.073
_refine_ls_extinction_method none
_refine_ls_goodness_of_fit_ref 1.044
_refine_ls_hydrogen_treatment constr
_refine_ls_matrix_type full
_refine_ls_number_parameters 247
_refine_ls_number_reflns 3309
_refine_ls_number_restraints 2
_refine_ls_restrained_S_all 1.044
_refine_ls_R_factor_all 0.0436
_refine_ls_R_factor_gt 0.0325
_refine_ls_shift/su_max 0.000
_refine_ls_shift/su_mean 0.000
_refine_ls_structure_factor_coef Fsqd
_refine_ls_weighting_details 'w=1/[\s^2^(Fo^2^)+(0.0337P)^2^+1.9868P] where P=(Fo^2^+2Fc^2^)/3'
_refine_ls_weighting_scheme calc
_refine_ls_wR_factor_gt 0.0726
_refine_ls_wR_factor_ref 0.0780
_reflns_Friedel_coverage 0.000
_reflns_number_gt 2750
_reflns_number_total 3309
_reflns_threshold_expression 'I > 2\s(I)'
_cod_data_source_file c7cc06676g2.cif
_cod_data_source_block 5
_cod_database_code 7120684
_shelx_shelxl_version_number 2016/6
_shelx_space_group_comment
;
The symmetry employed for this shelxl refinement is uniquely defined
by the following loop, which should always be used as a source of
symmetry information in preference to the above space-group names.
They are only intended as comments.
;
_shelx_estimated_absorpt_t_min 0.793
_shelx_estimated_absorpt_t_max 0.911

loop_
_space_group_symop_operation_xyz
'x, y, z'
'-x, y+1/2, -z+1/2'
'-x, -y, -z'
'x, -y-1/2, z-1/2'

loop_
_atom_site_label
_atom_site_type_symbol
_atom_site_fract_x
_atom_site_fract_y
_atom_site_fract_z
_atom_site_U_iso_or_equiv
_atom_site_adp_type
_atom_site_occupancy
_atom_site_site_symmetry_order
_atom_site_calc_flag
_atom_site_refinement_flags_posn
_atom_site_refinement_flags_adp
_atom_site_refinement_flags_occupancy
_atom_site_disorder_assembly
_atom_site_disorder_group
Cu1 Cu 0.48022(4) 0.23191(3) 0.10205(2) 0.01506(11) Uani 1 1 d . . . . .
Cl2 Cl 0.34409(8) 0.19286(7) 0.18133(3) 0.01928(17) Uani 1 1 d . . . . .
Cl1 Cl 0.62267(8) 0.36800(7) 0.05167(3) 0.02221(18) Uani 1 1 d . . . . .
N1 N 0.2795(3) 0.2603(2) 0.04418(10) 0.0169(5) Uani 1 1 d . . . . .
N4 N 0.3244(3) -0.1426(2) -0.14113(11) 0.0167(5) Uani 1 1 d . . . . .
N3 N 0.1638(3) -0.0100(2) -0.19723(10) 0.0157(5) Uani 1 1 d . . . . .
N2 N 0.1018(3) 0.3400(2) -0.02934(10) 0.0165(5) Uani 1 1 d . . . . .
C2 C 0.0264(4) 0.2430(3) -0.00369(13) 0.0250(7) Uani 1 1 d . . . . .
H2 H -0.082154 0.215452 -0.015350 0.030 Uiso 1 1 calc R U . . .
C6 C -0.2081(3) 0.3368(3) -0.15455(12) 0.0163(6) Uani 1 1 d . . . . .
C8 C -0.2699(3) 0.2545(3) -0.20113(12) 0.0178(6) Uani 1 1 d . . . . .
H8 H -0.383631 0.252913 -0.214088 0.021 Uiso 1 1 calc R U . . .
C3 C 0.2536(3) 0.3475(3) 0.00031(13) 0.0176(6) Uani 1 1 d . . . . .
H3 H 0.332146 0.406792 -0.008618 0.021 Uiso 1 1 calc R U . . .
C5 C -0.0398(3) 0.3385(3) -0.13562(12) 0.0162(6) Uani 1 1 d . . . . .
C11 C -0.0048(3) 0.1798(3) -0.21191(12) 0.0163(6) Uani 1 1 d . . . . .
C9 C -0.1728(3) 0.1744(3) -0.22955(12) 0.0158(6) Uani 1 1 d . . . . .
C12 C 0.0621(3) 0.2630(3) -0.16535(12) 0.0154(6) Uani 1 1 d . . . . .
C4 C 0.0307(3) 0.4193(3) -0.08159(12) 0.0182(6) Uani 1 1 d . . . . .
H4A H 0.115480 0.475249 -0.093595 0.022 Uiso 1 1 calc R U . . .
H4B H -0.055613 0.473154 -0.069238 0.022 Uiso 1 1 calc R U . . .
C17 C 0.3167(3) -0.0499(3) -0.18202(12) 0.0155(6) Uani 1 1 d . . . . .
H17 H 0.407132 -0.016690 -0.198105 0.019 Uiso 1 1 calc R U . . .
C13 C 0.2443(3) 0.2672(3) -0.14641(13) 0.0197(6) Uani 1 1 d . . . . .
H13A H 0.275640 0.350119 -0.128902 0.030 Uiso 1 1 calc R U . . .
H13B H 0.297976 0.252814 -0.182127 0.030 Uiso 1 1 calc R U . . .
H13C H 0.277020 0.201540 -0.115964 0.030 Uiso 1 1 calc R U . . .
C10 C -0.2520(4) 0.0830(3) -0.27739(13) 0.0209(7) Uani 1 1 d . . . . .
H10A H -0.369530 0.096412 -0.283986 0.031 Uiso 1 1 calc R U . . .
H10B H -0.228258 -0.003702 -0.263513 0.031 Uiso 1 1 calc R U . . .
H10C H -0.209592 0.097148 -0.315654 0.031 Uiso 1 1 calc R U . . .
C15 C 0.0684(3) -0.0808(3) -0.16482(13) 0.0195(6) Uani 1 1 d . . . . .
H15 H -0.045655 -0.074192 -0.166379 0.023 Uiso 1 1 calc R U . . .
C16 C 0.1683(3) -0.1616(3) -0.13035(13) 0.0188(6) Uani 1 1 d . . . . .
H16 H 0.135907 -0.221983 -0.102965 0.023 Uiso 1 1 calc R U . . .
C14 C 0.1041(3) 0.0909(3) -0.24095(12) 0.0183(6) Uani 1 1 d . . . . .
H14A H 0.042726 0.053311 -0.278286 0.022 Uiso 1 1 calc R U . . .
H14B H 0.196947 0.138345 -0.252563 0.022 Uiso 1 1 calc R U . . .
C7 C -0.3228(3) 0.4218(3) -0.12651(14) 0.0240(7) Uani 1 1 d . . . . .
H7A H -0.317652 0.401177 -0.083231 0.036 Uiso 1 1 calc R U . . .
H7B H -0.433656 0.409082 -0.147473 0.036 Uiso 1 1 calc R U . . .
H7C H -0.291405 0.510092 -0.130707 0.036 Uiso 1 1 calc R U . . .
C1 C 0.1365(4) 0.1941(3) 0.04147(14) 0.0252(7) Uani 1 1 d . . . . .
H1 H 0.118041 0.125408 0.067050 0.030 Uiso 1 1 calc R U . . .
S1A S 0.4472(8) -0.0519(6) 0.0306(3) 0.0581(11) Uani 0.5 1 d D . P A -1
S2A S 0.6102(3) 0.0949(2) -0.06286(12) 0.0599(8) Uani 0.5 1 d D . P A -1
C1A C 0.535(3) 0.018(2) -0.0154(10) 0.058(6) Uani 0.5 1 d D . P A -1

loop_
_atom_site_aniso_label
_atom_site_aniso_U_11
_atom_site_aniso_U_22
_atom_site_aniso_U_33
_atom_site_aniso_U_23
_atom_site_aniso_U_13
_atom_site_aniso_U_12
Cu1 0.01361(18) 0.0174(2) 0.01285(19) 0.00129(14) -0.00207(13) 0.00077(14)
Cl2 0.0144(3) 0.0293(4) 0.0138(3) 0.0022(3) 0.0009(3) 0.0022(3)
Cl1 0.0174(4) 0.0232(4) 0.0238(4) 0.0091(3) -0.0040(3) -0.0027(3)
N1 0.0153(12) 0.0197(13) 0.0148(12) -0.0008(10) -0.0008(10) -0.0008(10)
N4 0.0140(12) 0.0183(13) 0.0171(13) -0.0017(10) 0.0003(10) 0.0004(10)
N3 0.0175(12) 0.0150(12) 0.0138(12) -0.0005(10) -0.0005(10) 0.0033(10)
N2 0.0154(12) 0.0202(13) 0.0120(12) -0.0030(10) -0.0040(9) 0.0011(10)
C2 0.0178(15) 0.038(2) 0.0182(16) 0.0047(14) -0.0014(12) -0.0067(14)
C6 0.0184(15) 0.0163(16) 0.0131(15) 0.0040(11) -0.0009(11) 0.0017(12)
C8 0.0144(14) 0.0231(16) 0.0138(14) 0.0029(12) -0.0048(11) -0.0009(12)
C3 0.0177(15) 0.0187(16) 0.0151(15) -0.0020(12) -0.0020(12) -0.0006(12)
C5 0.0185(15) 0.0174(15) 0.0108(14) 0.0024(11) -0.0044(11) -0.0014(12)
C11 0.0208(15) 0.0152(15) 0.0125(14) 0.0042(12) 0.0013(12) 0.0034(12)
C9 0.0210(15) 0.0147(15) 0.0102(14) 0.0038(11) -0.0026(11) -0.0004(12)
C12 0.0156(14) 0.0161(15) 0.0134(14) 0.0046(12) -0.0010(11) 0.0000(12)
C4 0.0176(15) 0.0182(15) 0.0164(15) 0.0014(12) -0.0051(12) 0.0025(12)
C17 0.0157(14) 0.0155(15) 0.0151(15) -0.0006(12) 0.0020(11) 0.0008(12)
C13 0.0153(15) 0.0234(17) 0.0195(15) -0.0002(12) -0.0004(12) 0.0009(12)
C10 0.0238(16) 0.0176(16) 0.0185(16) 0.0004(12) -0.0062(12) -0.0009(13)
C15 0.0142(14) 0.0229(16) 0.0216(16) 0.0037(13) 0.0034(12) -0.0005(13)
C16 0.0174(15) 0.0200(16) 0.0193(16) 0.0055(12) 0.0031(12) 0.0003(12)
C14 0.0211(15) 0.0196(16) 0.0130(15) 0.0024(12) -0.0007(12) 0.0019(13)
C7 0.0191(16) 0.0282(18) 0.0234(17) -0.0024(14) -0.0010(13) 0.0046(14)
C1 0.0193(16) 0.0350(19) 0.0210(17) 0.0070(14) 0.0016(13) -0.0054(14)
S1A 0.060(2) 0.043(4) 0.061(4) -0.024(2) -0.022(2) 0.020(2)
S2A 0.0505(16) 0.0373(15) 0.078(2) -0.0187(13) -0.0363(14) 0.0049(12)
C1A 0.091(18) 0.035(14) 0.034(15) -0.020(9) -0.035(8) 0.022(11)

loop_
_atom_type_symbol
_atom_type_description
_atom_type_scat_dispersion_real
_atom_type_scat_dispersion_imag
_atom_type_scat_source
C C 0.0033 0.0016 'International Tables Vol C Tables 4.2.6.8 and 6.1.1.4'
H H 0.0000 0.0000 'International Tables Vol C Tables 4.2.6.8 and 6.1.1.4'
N N 0.0061 0.0033 'International Tables Vol C Tables 4.2.6.8 and 6.1.1.4'
Cl Cl 0.1484 0.1585 'International Tables Vol C Tables 4.2.6.8 and 6.1.1.4'
S S 0.1246 0.1234 'International Tables Vol C Tables 4.2.6.8 and 6.1.1.4'
Cu Cu 0.3201 1.2651 'International Tables Vol C Tables 4.2.6.8 and 6.1.1.4'

loop_
_geom_angle_atom_site_label_1
_geom_angle_atom_site_label_2
_geom_angle_atom_site_label_3
_geom_angle
_geom_angle_site_symmetry_1
_geom_angle_site_symmetry_3
N4 Cu1 N1 157.61(10) 3_655 .
N4 Cu1 Cl1 93.53(7) 3_655 .
N1 Cu1 Cl1 92.23(7) . .
N4 Cu1 Cl2 92.82(7) 3_655 .
N1 Cu1 Cl2 93.27(7) . .
Cl1 Cu1 Cl2 149.12(3) . .
C3 N1 C1 106.1(2) . .
C3 N1 Cu1 127.4(2) . .
C1 N1 Cu1 126.5(2) . .
C17 N4 C16 106.1(2) . .
C17 N4 Cu1 127.25(19) . 3_655
C16 N4 Cu1 126.64(19) . 3_655
C17 N3 C15 107.6(2) . .
C17 N3 C14 127.4(2) . .
C15 N3 C14 125.0(2) . .
C3 N2 C2 107.5(2) . .
C3 N2 C4 126.0(2) . .
C2 N2 C4 126.5(2) . .
C1 C2 N2 106.9(3) . .
C1 C2 H2 126.6 . .
N2 C2 H2 126.6 . .
C8 C6 C5 118.2(3) . .
C8 C6 C7 119.5(2) . .
C5 C6 C7 122.4(3) . .
C9 C8 C6 123.0(3) . .
C9 C8 H8 118.5 . .
C6 C8 H8 118.5 . .
N1 C3 N2 110.7(3) . .
N1 C3 H3 124.7 . .
N2 C3 H3 124.7 . .
C12 C5 C6 120.1(3) . .
C12 C5 C4 120.2(2) . .
C6 C5 C4 119.6(3) . .
C9 C11 C12 120.0(3) . .
C9 C11 C14 119.7(3) . .
C12 C11 C14 120.2(2) . .
C8 C9 C11 118.5(3) . .
C8 C9 C10 119.1(2) . .
C11 C9 C10 122.4(3) . .
C5 C12 C11 120.1(2) . .
C5 C12 C13 120.4(2) . .
C11 C12 C13 119.5(3) . .
N2 C4 C5 111.1(2) . .
N2 C4 H4A 109.4 . .
C5 C4 H4A 109.4 . .
N2 C4 H4B 109.4 . .
C5 C4 H4B 109.4 . .
H4A C4 H4B 108.0 . .
N4 C17 N3 110.5(2) . .
N4 C17 H17 124.7 . .
N3 C17 H17 124.7 . .
C12 C13 H13A 109.5 . .
C12 C13 H13B 109.5 . .
H13A C13 H13B 109.5 . .
C12 C13 H13C 109.5 . .
H13A C13 H13C 109.5 . .
H13B C13 H13C 109.5 . .
C9 C10 H10A 109.5 . .
C9 C10 H10B 109.5 . .
H10A C10 H10B 109.5 . .
C9 C10 H10C 109.5 . .
H10A C10 H10C 109.5 . .
H10B C10 H10C 109.5 . .
C16 C15 N3 106.6(2) . .
C16 C15 H15 126.7 . .
N3 C15 H15 126.7 . .
C15 C16 N4 109.2(3) . .
C15 C16 H16 125.4 . .
N4 C16 H16 125.4 . .
N3 C14 C11 109.5(2) . .
N3 C14 H14A 109.8 . .
C11 C14 H14A 109.8 . .
N3 C14 H14B 109.8 . .
C11 C14 H14B 109.8 . .
H14A C14 H14B 108.2 . .
C6 C7 H7A 109.5 . .
C6 C7 H7B 109.5 . .
H7A C7 H7B 109.5 . .
C6 C7 H7C 109.5 . .
H7A C7 H7C 109.5 . .
H7B C7 H7C 109.5 . .
C2 C1 N1 108.9(3) . .
C2 C1 H1 125.6 . .
N1 C1 H1 125.6 . .
S2A C1A S1A 175.2(18) . .

loop_
_geom_bond_atom_site_label_1
_geom_bond_atom_site_label_2
_geom_bond_distance
_geom_bond_site_symmetry_2
Cu1 N4 1.970(2) 3_655
Cu1 N1 1.974(2) .
Cu1 Cl1 2.2687(8) .
Cu1 Cl2 2.2728(8) .
N1 C3 1.336(4) .
N1 C1 1.378(4) .
N4 C17 1.333(4) .
N4 C16 1.375(4) .
N3 C17 1.338(4) .
N3 C15 1.374(4) .
N3 C14 1.480(4) .
N2 C3 1.339(4) .
N2 C2 1.373(4) .
N2 C4 1.482(4) .
C2 C1 1.356(4) .
C2 H2 0.9500 .
C6 C8 1.391(4) .
C6 C5 1.404(4) .
C6 C7 1.515(4) .
C8 C9 1.389(4) .
C8 H8 0.9500 .
C3 H3 0.9500 .
C5 C12 1.404(4) .
C5 C4 1.518(4) .
C11 C9 1.399(4) .
C11 C12 1.408(4) .
C11 C14 1.519(4) .
C9 C10 1.514(4) .
C12 C13 1.516(4) .
C4 H4A 0.9900 .
C4 H4B 0.9900 .
C17 H17 0.9500 .
C13 H13A 0.9800 .
C13 H13B 0.9800 .
C13 H13C 0.9800 .
C10 H10A 0.9800 .
C10 H10B 0.9800 .
C10 H10C 0.9800 .
C15 C16 1.349(4) .
C15 H15 0.9500 .
C16 H16 0.9500 .
C14 H14A 0.9900 .
C14 H14B 0.9900 .
C7 H7A 0.9800 .
C7 H7B 0.9800 .
C7 H7C 0.9800 .
C1 H1 0.9500 .
S1A C1A 1.537(2) .
S2A C1A 1.537(2) .

loop_
_geom_hbond_atom_site_label_D
_geom_hbond_atom_site_label_H
_geom_hbond_atom_site_label_A
_geom_hbond_distance_DH
_geom_hbond_distance_HA
_geom_hbond_distance_DA
_geom_hbond_angle_DHA
_geom_hbond_site_symmetry_A
C2 H2 S2A 0.95 2.92 3.857(4) 169.7 1_455
C3 H3 Cl1 0.95 2.62 3.127(3) 113.9 .
C3 H3 Cl1 0.95 2.62 3.442(3) 145.1 3_665
C4 H4A Cl1 0.99 2.79 3.649(3) 145.3 3_665
C15 H15 Cl2 0.95 2.77 3.608(3) 148.3 3
C16 H16 Cl1 0.95 2.66 3.156(3) 113.3 3_655
C14 H14B Cl2 0.99 2.72 3.645(3) 155.4 4_565

loop_
_geom_torsion_atom_site_label_1
_geom_torsion_atom_site_label_2
_geom_torsion_atom_site_label_3
_geom_torsion_atom_site_label_4
_geom_torsion
_geom_torsion_site_symmetry_1
C3 N2 C2 C1 0.1(3) .
C4 N2 C2 C1 178.2(3) .
C5 C6 C8 C9 0.0(4) .
C7 C6 C8 C9 179.4(3) .
C1 N1 C3 N2 0.5(3) .
Cu1 N1 C3 N2 -178.98(18) .
C2 N2 C3 N1 -0.3(3) .
C4 N2 C3 N1 -178.5(2) .
C8 C6 C5 C12 3.0(4) .
C7 C6 C5 C12 -176.5(3) .
C8 C6 C5 C4 -175.1(3) .
C7 C6 C5 C4 5.5(4) .
C6 C8 C9 C11 -2.2(4) .
C6 C8 C9 C10 176.6(3) .
C12 C11 C9 C8 1.4(4) .
C14 C11 C9 C8 178.3(3) .
C12 C11 C9 C10 -177.3(3) .
C14 C11 C9 C10 -0.4(4) .
C6 C5 C12 C11 -3.6(4) .
C4 C5 C12 C11 174.4(3) .
C6 C5 C12 C13 178.2(3) .
C4 C5 C12 C13 -3.8(4) .
C9 C11 C12 C5 1.4(4) .
C14 C11 C12 C5 -175.5(3) .
C9 C11 C12 C13 179.6(3) .
C14 C11 C12 C13 2.7(4) .
C3 N2 C4 C5 125.2(3) .
C2 N2 C4 C5 -52.6(4) .
C12 C5 C4 N2 -65.3(3) .
C6 C5 C4 N2 112.7(3) .
C16 N4 C17 N3 0.0(3) .
Cu1 N4 C17 N3 -178.41(18) 3_655
C15 N3 C17 N4 -0.3(3) .
C14 N3 C17 N4 -180.0(3) .
C17 N3 C15 C16 0.4(3) .
C14 N3 C15 C16 -179.9(3) .
N3 C15 C16 N4 -0.4(3) .
C17 N4 C16 C15 0.2(3) .
Cu1 N4 C16 C15 178.7(2) 3_655
C17 N3 C14 C11 -131.4(3) .
C15 N3 C14 C11 49.0(4) .
C9 C11 C14 N3 -105.1(3) .
C12 C11 C14 N3 71.8(3) .
N2 C2 C1 N1 0.2(4) .
C3 N1 C1 C2 -0.4(3) .
Cu1 N1 C1 C2 179.0(2) .
